data_7048734
loop_
_publ_author_name
'Wang, Yu-Xia'
'Xu, Qiutong'
'Ren, Peng'
'Shi, Wei'
'Cheng, Peng'

_publ_section_title
;
 Solvent-induced formation of two gadolinium clusters demonstrating strong
 magnetocaloric effects and ferroelectric properties.
;
_journal_issue 6
_journal_name_full 'Dalton transactions (Cambridge, England : 2003)'
_journal_page_first 2228
_journal_page_last 2233
_journal_paper_doi 10.1039/c8dt04267e
_journal_volume 48
_journal_year 2019
_chemical_formula_moiety 'C20 H43 Gd3 N8 O20, C2 H6 O'
_chemical_formula_sum 'C22 H49 Gd3 N8 O21'
_chemical_formula_weight 1233.44
_space_group_crystal_system orthorhombic
_space_group_IT_number 33
_space_group_name_Hall 'P 2c -2n'
_space_group_name_H-M_alt 'P n a 21'
_symmetry_space_group_name_Hall 'P 2c -2n'
_symmetry_space_group_name_H-M 'P n a 21'
_atom_sites_solution_hydrogens mixed
_audit_creation_date 2018-12-19
_audit_creation_method
;
Olex2 1.2
(compiled 2018.05.29 svn.r3508 for OlexSys, GUI svn.r5506)
;
_audit_update_record
;
2018-12-20 deposited with the CCDC.
2018-12-26 downloaded from the CCDC.
;
_cell_angle_alpha 90
_cell_angle_beta 90
_cell_angle_gamma 90
_cell_formula_units_Z 4
_cell_length_a 28.4536(6)
_cell_length_b 14.9700(3)
_cell_length_c 9.1074(2)
_cell_measurement_reflns_used 4913
_cell_measurement_temperature 353.00(14)
_cell_measurement_theta_max 29.1197
_cell_measurement_theta_min 2.5371
_cell_volume 3879.30(14)
_computing_cell_refinement
;
CrysAlisPro, Agilent Technologies,
Version 1.171.35.19 (release 27-10-2011 CrysAlis171 .NET)
(compiled Oct 27 2011,15:02:11)
;
_computing_data_collection
;
CrysAlisPro, Agilent Technologies,
Version 1.171.35.19 (release 27-10-2011 CrysAlis171 .NET)
(compiled Oct 27 2011,15:02:11)
;
_computing_data_reduction
;
CrysAlisPro, Agilent Technologies,
Version 1.171.35.19 (release 27-10-2011 CrysAlis171 .NET)
(compiled Oct 27 2011,15:02:11)
;
_computing_molecular_graphics 'Olex2 (Dolomanov et al., 2009)'
_computing_publication_material 'Olex2 (Dolomanov et al., 2009)'
_computing_structure_refinement 'ShelXL (Sheldrick, 2015)'
_computing_structure_solution 'XS (Sheldrick, 2008)'
_diffrn_ambient_temperature 353.00(14)
_diffrn_detector_area_resol_mean 16.2116
_diffrn_measured_fraction_theta_full 0.987
_diffrn_measured_fraction_theta_max 0.987
_diffrn_measurement_details
;
#__ type_ start__ end____ width___ exp.time_
  1 omega   12.00   59.00   1.0000   30.0000
omega____ theta____ kappa____ phi______ frames
    -       18.1935  -99.0000  -90.0000 47

#__ type_ start__ end____ width___ exp.time_
  2 omega   56.00   86.00   1.0000   30.0000
omega____ theta____ kappa____ phi______ frames
    -       18.1935   57.0000  -60.0000 30

#__ type_ start__ end____ width___ exp.time_
  3 omega  -80.00  -10.00   1.0000   30.0000
omega____ theta____ kappa____ phi______ frames
    -      -18.8185  -57.0000   30.0000 70
;
_diffrn_measurement_device_type 'SuperNova, Single source at offset), Eos'
_diffrn_measurement_method '\w scans'
_diffrn_orient_matrix_UB_11 -0.0031773000
_diffrn_orient_matrix_UB_12 0.0220707000
_diffrn_orient_matrix_UB_13 0.0681750000
_diffrn_orient_matrix_UB_21 -0.0012837000
_diffrn_orient_matrix_UB_22 -0.0419394000
_diffrn_orient_matrix_UB_23 0.0360741000
_diffrn_orient_matrix_UB_31 0.0246910000
_diffrn_orient_matrix_UB_32 0.0006611000
_diffrn_orient_matrix_UB_33 0.0106163000
_diffrn_radiation_monochromator mirror
_diffrn_radiation_type MoK\a
_diffrn_radiation_wavelength 0.71073
_diffrn_reflns_av_R_equivalents 0.0382
_diffrn_reflns_av_unetI/netI 0.0643
_diffrn_reflns_Laue_measured_fraction_full 0.987
_diffrn_reflns_Laue_measured_fraction_max 0.987
_diffrn_reflns_limit_h_max 33
_diffrn_reflns_limit_h_min -33
_diffrn_reflns_limit_k_max 17
_diffrn_reflns_limit_k_min -17
_diffrn_reflns_limit_l_max 7
_diffrn_reflns_limit_l_min -10
_diffrn_reflns_number 9456
_diffrn_reflns_point_group_measured_fraction_full 0.719
_diffrn_reflns_point_group_measured_fraction_max 0.719
_diffrn_reflns_theta_full 25.007
_diffrn_reflns_theta_max 25.007
_diffrn_reflns_theta_min 2.714
_diffrn_source 'SuperNova (Mo) X-ray Source'
_exptl_absorpt_coefficient_mu 5.158
_exptl_absorpt_correction_T_max 1.00000
_exptl_absorpt_correction_T_min 0.69915
_exptl_absorpt_correction_type multi-scan
_exptl_absorpt_process_details
;
CrysAlisPro, Agilent Technologies,
Version 1.171.35.19 (release 27-10-2011 CrysAlis171 .NET)
(compiled Oct 27 2011,15:02:11)
Empirical absorption correction using spherical harmonics,
 implemented in SCALE3 ABSPACK scaling algorithm.
;
_exptl_crystal_colour 'clear light white'
_exptl_crystal_colour_lustre clear
_exptl_crystal_colour_modifier light
_exptl_crystal_colour_primary white
_exptl_crystal_density_diffrn 2.112
_exptl_crystal_description block
_exptl_crystal_F_000 2388
_exptl_crystal_size_max 0.13
_exptl_crystal_size_mid 0.13
_exptl_crystal_size_min 0.01
_refine_diff_density_max 0.969
_refine_diff_density_min -0.576
_refine_diff_density_rms 0.121
_refine_ls_abs_structure_details
;
 Flack x determined using 1001 quotients [(I+)-(I-)]/[(I+)+(I-)]
 (Parsons, Flack and Wagner, Acta Cryst. B69 (2013) 249-259).
;
_refine_ls_abs_structure_Flack -0.037(15)
_refine_ls_extinction_coef 0.00038(5)
_refine_ls_extinction_expression Fc^*^=kFc[1+0.001xFc^2^\l^3^/sin(2\q)]^-1/4^
_refine_ls_extinction_method 'SHELXL-2018/3 (Sheldrick 2018)'
_refine_ls_goodness_of_fit_ref 0.975
_refine_ls_hydrogen_treatment mixed
_refine_ls_matrix_type full
_refine_ls_number_parameters 529
_refine_ls_number_reflns 4912
_refine_ls_number_restraints 132
_refine_ls_restrained_S_all 0.967
_refine_ls_R_factor_all 0.0440
_refine_ls_R_factor_gt 0.0356
_refine_ls_shift/su_max 0.004
_refine_ls_shift/su_mean 0.000
_refine_ls_structure_factor_coef Fsqd
_refine_ls_weighting_details 'w=1/[\s^2^(Fo^2^)+(0.0134P)^2^] where P=(Fo^2^+2Fc^2^)/3'
_refine_ls_weighting_scheme calc
_refine_ls_wR_factor_gt 0.0516
_refine_ls_wR_factor_ref 0.0541
_reflns_Friedel_coverage 0.364
_reflns_Friedel_fraction_full 0.412
_reflns_Friedel_fraction_max 0.412
_reflns_number_gt 4304
_reflns_number_total 4912
_reflns_threshold_expression 'I > 2\s(I)'
_cod_data_source_file c8dt04267e2.cif
_cod_data_source_block 2-353K
_cod_depositor_comments 'Adding full bibliography for 7048730--7048734.cif.'
_cod_original_cell_volume 3879.32(16)
_cod_database_code 7048734
_shelx_shelxl_version_number 2018/3
_chemical_oxdiff_formula C12GD1
_chemical_oxdiff_usercomment GD-353
_shelx_space_group_comment
;
The symmetry employed for this shelxl refinement is uniquely defined
by the following loop, which should always be used as a source of
symmetry information in preference to the above space-group names.
They are only intended as comments.
;
_shelx_estimated_absorpt_t_max 0.950
_shelx_estimated_absorpt_t_min 0.554
_reflns_odcompleteness_completeness 99.82
_reflns_odcompleteness_iscentric 1
_reflns_odcompleteness_theta 26.32
_olex2_refinement_description
;
1. Fixed Uiso
 At 1.2 times of:
  All C(H,H) groups
 At 1.5 times of:
  All C(H,H,H) groups, All O(H) groups
2. Restrained distances
 O8-H8
 0.85 with sigma of 0.01
 O6-H6
 0.85 with sigma of 0.01
 O5-H5
 0.85 with sigma of 0.01
 O21A-C22A = O21B-C22B
 1.35 with sigma of 0.01
 C22A-C21A = C22B-C21B
 1.5 with sigma of 0.01
 C21A-O21A
 2.6 with sigma of 0.01
 C21B-O21B
 2.6 with sigma of 0.01
 H21D-H8
 2.3 with sigma of 0.01
 H21H-H8
 2.3 with sigma of 0.01
 C11-H8
 1.923651 with sigma of 0.02
 C10-H6
 1.899884 with sigma of 0.02
 C4-H5
 1.88822 with sigma of 0.02
 C22A-C21A \\sim C21A-C21B
 with sigma of 0.01
 C22B-C21B \\sim C22A-C21A
 with sigma of 0.01
 O21A-C22A \\sim O21B-C22B
 with sigma of 0.01
 O21A-C21A \\sim O21B-C21B
 with sigma of 0.01
3. Uiso/Uaniso restraints and constraints
O21B \\sim C22B \\sim C21B \\sim O21A \\sim C22A \\sim C21A: within 2A with
sigma of 0.01 and sigma for terminal atoms of 0.02
N7 \\sim O17: within 2A with sigma of 0.001 and sigma for terminal atoms of
0.002
Uanis(O21B) \\sim Ueq, Uanis(O21A) \\sim Ueq, Uanis(C22B) \\sim Ueq,
Uanis(C22A) \\sim Ueq, Uanis(C21B) \\sim Ueq, Uanis(C21A) \\sim Ueq: with sigma
of 0.01 and sigma for terminal atoms of 0.02
Uanis(O17) \\sim Ueq: with sigma of 0.001 and sigma for terminal atoms of 0.002
4. Others
 Sof(C21B)=Sof(H21E)=Sof(H21F)=Sof(H21G)=Sof(O21B)=Sof(H21H)=Sof(C22B)=
 Sof(H22C)=Sof(H22D)=1-FVAR(1)
 Sof(C21A)=Sof(H21A)=Sof(H21B)=Sof(H21C)=Sof(O21A)=Sof(H21D)=Sof(C22A)=
 Sof(H22A)=Sof(H22B)=FVAR(1)
5.a Secondary CH2 refined with riding coordinates:
 C1(H1A,H1B), C2(H2A,H2B), C3(H3A,H3B), C4(H4A,H4B), C5(H5A,H5B), C6(H6A,H6B),
 C7(H7A,H7B), C8(H8A,H8B), C9(H9A,H9B), C10(H10A,H10B), C11(H11A,H11B),
 C12(H12A,H12B), C13(H13A,H13B), C14(H14A,H14B), C15(H15A,H15B), C16(H16A,H16B),
  C17(H17A,H17B), C18(H18A,H18B), C19(H19A,H19B), C20(H20A,H20B), C22A(H22A,
 H22B), C22B(H22C,H22D)
5.b Idealised Me refined as rotating group:
 C21A(H21A,H21B,H21C), C21B(H21E,H21F,H21G)
5.c Idealised tetrahedral OH refined as rotating group:
 O21A(H21D), O21B(H21H)
;
_olex2_submission_special_instructions 'No special instructions were received'

loop_
_space_group_symop_operation_xyz
'x, y, z'
'-x, -y, z+1/2'
'-x+1/2, y+1/2, z+1/2'
'x+1/2, -y+1/2, z'

loop_
_atom_site_label
_atom_site_type_symbol
_atom_site_fract_x
_atom_site_fract_y
_atom_site_fract_z
_atom_site_U_iso_or_equiv
_atom_site_adp_type
_atom_site_occupancy
_atom_site_site_symmetry_order
_atom_site_calc_flag
_atom_site_refinement_flags_posn
_atom_site_refinement_flags_adp
_atom_site_refinement_flags_occupancy
_atom_site_disorder_assembly
_atom_site_disorder_group
Gd1 Gd 0.78363(2) 0.69641(3) 0.91881(7) 0.03039(16) Uani 1 1 d . . . . .
Gd2 Gd 0.86550(2) 0.54573(4) 0.76359(8) 0.03656(17) Uani 1 1 d . . . . .
Gd3 Gd 0.91733(2) 0.75368(4) 0.86637(8) 0.03184(16) Uani 1 1 d . . . . .
C1 C 0.7478(4) 0.5070(7) 0.7874(16) 0.048(4) Uani 1 1 d . . . . .
H1A H 0.739979 0.485392 0.884771 0.058 Uiso 1 1 calc R . . . .
H1B H 0.753916 0.455842 0.724884 0.058 Uiso 1 1 calc R . . . .
C2 C 0.7075(4) 0.5609(8) 0.7262(18) 0.062(5) Uani 1 1 d . . . . .
H2A H 0.713532 0.574350 0.623737 0.074 Uiso 1 1 calc R . . . .
H2B H 0.678857 0.525856 0.731472 0.074 Uiso 1 1 calc R . . . .
C3 C 0.6699(4) 0.6274(9) 0.9295(19) 0.071(5) Uani 1 1 d . . . . .
H3A H 0.681969 0.577462 0.985892 0.085 Uiso 1 1 calc R . . . .
H3B H 0.639257 0.610813 0.891848 0.085 Uiso 1 1 calc R . . . .
C4 C 0.6647(5) 0.7091(10) 1.0309(18) 0.067(5) Uani 1 1 d D . . . .
H4A H 0.641022 0.749364 0.992331 0.080 Uiso 1 1 calc R . . . .
H4B H 0.655051 0.690138 1.128200 0.080 Uiso 1 1 calc R . . . .
C5 C 0.6819(4) 0.7167(9) 0.7114(16) 0.055(4) Uani 1 1 d . . . . .
H5A H 0.668555 0.763690 0.771646 0.066 Uiso 1 1 calc R . . . .
H5B H 0.657030 0.692330 0.650597 0.066 Uiso 1 1 calc R . . . .
C6 C 0.7200(4) 0.7555(8) 0.6143(15) 0.050(4) Uani 1 1 d . . . . .
H6A H 0.731320 0.708991 0.549006 0.060 Uiso 1 1 calc R . . . .
H6B H 0.706342 0.802138 0.553936 0.060 Uiso 1 1 calc R . . . .
C7 C 0.7996(4) 0.8054(8) 0.5936(14) 0.043(3) Uani 1 1 d . . . . .
H7A H 0.817009 0.858163 0.622859 0.051 Uiso 1 1 calc R . . . .
H7B H 0.787673 0.815370 0.495120 0.051 Uiso 1 1 calc R . . . .
C8 C 0.8318(4) 0.7268(8) 0.5924(13) 0.039(3) Uani 1 1 d . . . . .
H8A H 0.815896 0.675893 0.549169 0.046 Uiso 1 1 calc R . . . .
H8B H 0.859199 0.740166 0.532842 0.046 Uiso 1 1 calc R . . . .
C9 C 0.7465(4) 0.8819(8) 0.7586(17) 0.052(4) Uani 1 1 d . . . . .
H9A H 0.716680 0.876404 0.809289 0.063 Uiso 1 1 calc R . . . .
H9B H 0.742587 0.924811 0.679764 0.063 Uiso 1 1 calc R . . . .
C10 C 0.7833(4) 0.9163(7) 0.8651(14) 0.050(4) Uani 1 1 d D . . . .
H10A H 0.810160 0.938413 0.810598 0.061 Uiso 1 1 calc R . . . .
H10B H 0.770329 0.965479 0.921268 0.061 Uiso 1 1 calc R . . . .
C11 C 1.0268(4) 0.8654(8) 0.8574(18) 0.066(5) Uani 1 1 d D . . . .
H11A H 1.045552 0.880543 0.942699 0.079 Uiso 1 1 calc R . . . .
H11B H 1.034978 0.905845 0.778176 0.079 Uiso 1 1 calc R . . . .
C12 C 1.0360(4) 0.7690(8) 0.8115(17) 0.060(5) Uani 1 1 d . . . . .
H12A H 1.028362 0.762119 0.708351 0.072 Uiso 1 1 calc R . . . .
H12B H 1.069144 0.755902 0.823709 0.072 Uiso 1 1 calc R . . . .
C13 C 0.9793(4) 0.5978(9) 0.7098(15) 0.055(4) Uani 1 1 d . . . . .
H13A H 0.988612 0.633919 0.626325 0.066 Uiso 1 1 calc R . . . .
H13B H 0.980484 0.535458 0.680969 0.066 Uiso 1 1 calc R . . . .
C14 C 1.0128(4) 0.6144(9) 0.8392(17) 0.063(5) Uani 1 1 d . . . . .
H14A H 1.006574 0.570937 0.915807 0.075 Uiso 1 1 calc R . . . .
H14B H 1.044982 0.605937 0.806492 0.075 Uiso 1 1 calc R . . . .
C15 C 1.0211(5) 0.7062(10) 1.0569(18) 0.067(5) Uani 1 1 d . . . . .
H15A H 1.028180 0.767370 1.084168 0.080 Uiso 1 1 calc R . . . .
H15B H 1.049476 0.671216 1.070675 0.080 Uiso 1 1 calc R . . . .
C16 C 0.9836(5) 0.6709(10) 1.1575(17) 0.064(5) Uani 1 1 d . . . . .
H16A H 0.994046 0.676364 1.258474 0.077 Uiso 1 1 calc R . . . .
H16B H 0.978536 0.608029 1.137214 0.077 Uiso 1 1 calc R . . . .
C17 C 0.9008(4) 0.6634(9) 1.2097(15) 0.054(4) Uani 1 1 d . . . . .
H17A H 0.914544 0.632193 1.292544 0.065 Uiso 1 1 calc R . . . .
H17B H 0.875741 0.701163 1.246663 0.065 Uiso 1 1 calc R . . . .
C18 C 0.8806(4) 0.5966(9) 1.1051(13) 0.045(3) Uani 1 1 d . . . . .
H18A H 0.904610 0.553471 1.078909 0.054 Uiso 1 1 calc R . . . .
H18B H 0.855120 0.564764 1.152679 0.054 Uiso 1 1 calc R . . . .
C19 C 0.9382(5) 0.8058(10) 1.2136(17) 0.062(5) Uani 1 1 d . . . . .
H19A H 0.966189 0.838501 1.185183 0.075 Uiso 1 1 calc R . . . .
H19B H 0.939621 0.795774 1.318768 0.075 Uiso 1 1 calc R . . . .
C20 C 0.8937(4) 0.8632(9) 1.1768(15) 0.054(4) Uani 1 1 d . . . . .
H20A H 0.867584 0.844435 1.238042 0.065 Uiso 1 1 calc R . . . .
H20B H 0.900029 0.925653 1.197274 0.065 Uiso 1 1 calc R . . . .
H5 H 0.7055(17) 0.806(3) 1.070(16) 0.081 Uiso 1 1 d DR . . . .
H6 H 0.8273(9) 0.849(6) 0.979(12) 0.081 Uiso 1 1 d DR . . . .
H8 H 0.9666(16) 0.924(3) 0.871(13) 0.081 Uiso 1 1 d DR . . . .
N1 N 0.7598(3) 0.7925(6) 0.6943(11) 0.033(3) Uani 1 1 d . . . . .
N2 N 0.7011(3) 0.6448(6) 0.8081(11) 0.040(3) Uani 1 1 d . . . . .
N3 N 1.0078(3) 0.7037(7) 0.8993(15) 0.053(3) Uani 1 1 d . . . . .
N4 N 0.9376(3) 0.7208(7) 1.1390(12) 0.039(3) Uani 1 1 d . . . . .
N5 N 0.8940(5) 0.3824(8) 0.9089(19) 0.082(4) Uani 1 1 d . . . . .
N6 N 0.8639(4) 0.4549(8) 0.4808(14) 0.049(3) Uani 1 1 d . . . . .
N7 N 0.7713(5) 0.6404(11) 1.2208(18) 0.092(3) Uani 1 1 d . U . . .
N8 N 0.9237(4) 0.8779(9) 0.6075(14) 0.050(3) Uani 1 1 d . . . . .
O1 O 0.8633(2) 0.6389(4) 0.9746(8) 0.0310(19) Uani 1 1 d . . . . .
O2 O 0.8466(2) 0.7047(4) 0.7399(8) 0.0283(18) Uani 1 1 d . . . . .
O3 O 0.7879(2) 0.5616(5) 0.7942(10) 0.043(2) Uani 1 1 d . . . . .
O4 O 0.9341(3) 0.6201(5) 0.7527(11) 0.048(2) Uani 1 1 d . . . . .
O5 O 0.7085(3) 0.7526(6) 1.0380(12) 0.055(3) Uani 1 1 d D . . . .
O6 O 0.7980(3) 0.8481(5) 0.9617(10) 0.044(2) Uani 1 1 d D . . . .
O7 O 0.8816(3) 0.8528(5) 1.0269(9) 0.037(2) Uani 1 1 d . . . . .
O8 O 0.9780(3) 0.8728(5) 0.8910(11) 0.053(3) Uani 1 1 d D . . . .
O9 O 0.9204(4) 0.4261(7) 0.8328(15) 0.098(5) Uani 1 1 d . . . . .
O10 O 0.8529(4) 0.4153(6) 0.9265(13) 0.080(3) Uani 1 1 d . . . . .
O11 O 0.9047(5) 0.3144(8) 0.9711(19) 0.160(8) Uani 1 1 d . . . . .
O12 O 0.8856(4) 0.5247(7) 0.5038(11) 0.076(3) Uani 1 1 d . . . . .
O13 O 0.8387(4) 0.4271(7) 0.5883(13) 0.079(3) Uani 1 1 d . . . . .
O14 O 0.8661(3) 0.4149(7) 0.3646(12) 0.073(3) Uani 1 1 d . . . . .
O15 O 0.7909(3) 0.7109(5) 1.1996(10) 0.047(2) Uani 1 1 d . . . . .
O16 O 0.7609(3) 0.5885(6) 1.1140(10) 0.054(3) Uani 1 1 d . . . . .
O17 O 0.7647(4) 0.6131(7) 1.3457(14) 0.095(3) Uani 1 1 d . U . . .
O18 O 0.8963(3) 0.8883(6) 0.7166(11) 0.053(3) Uani 1 1 d . . . . .
O19 O 0.9460(4) 0.8054(7) 0.6096(11) 0.062(3) Uani 1 1 d . . . . .
O20 O 0.9311(4) 0.9358(7) 0.5202(12) 0.083(4) Uani 1 1 d . . . . .
C21A C 0.8934(9) 1.092(2) 0.853(4) 0.120(8) Uani 0.62(2) 1 d D U P A 4
H21A H 0.898762 1.097153 0.749000 0.180 Uiso 0.62(2) 1 calc GR . P A 4
H21B H 0.871427 1.136906 0.883411 0.180 Uiso 0.62(2) 1 calc GR . P A 4
H21C H 0.880991 1.033919 0.874471 0.180 Uiso 0.62(2) 1 calc GR . P A 4
C21B C 0.8982(15) 1.089(4) 0.960(7) 0.110(9) Uani 0.38(2) 1 d D U P A 3
H21E H 0.870176 1.084174 0.902038 0.165 Uiso 0.38(2) 1 calc GR . P A 3
H21F H 0.895765 1.139223 1.024718 0.165 Uiso 0.38(2) 1 calc GR . P A 3
H21G H 0.902097 1.035301 1.017057 0.165 Uiso 0.38(2) 1 calc GR . P A 3
O21A O 0.9703(8) 1.0411(14) 0.976(3) 0.108(7) Uani 0.62(2) 1 d D U P A 4
H21D H 0.996972 1.056944 0.954028 0.161 Uiso 0.62(2) 1 calc DGR . P A 4
C22A C 0.9392(10) 1.1048(16) 0.933(4) 0.114(7) Uani 0.62(2) 1 d D U P A 4
H22A H 0.957135 1.146260 0.873804 0.137 Uiso 0.62(2) 1 calc R . P A 4
H22B H 0.931049 1.136853 1.022319 0.137 Uiso 0.62(2) 1 calc R . P A 4
O21B O 0.9800(11) 1.051(2) 0.858(5) 0.113(8) Uani 0.38(2) 1 d D U P A 3
H21H H 0.995914 1.062248 0.930306 0.170 Uiso 0.38(2) 1 calc DGR . P A 3
C22B C 0.9401(14) 1.101(3) 0.860(6) 0.113(7) Uani 0.38(2) 1 d D U P A 3
H22C H 0.927651 1.098211 0.761323 0.136 Uiso 0.38(2) 1 calc R . P A 3
H22D H 0.950424 1.161798 0.875226 0.136 Uiso 0.38(2) 1 calc R . P A 3

loop_
_atom_site_aniso_label
_atom_site_aniso_U_11
_atom_site_aniso_U_22
_atom_site_aniso_U_33
_atom_site_aniso_U_23
_atom_site_aniso_U_13
_atom_site_aniso_U_12
Gd1 0.0292(3) 0.0268(3) 0.0352(4) -0.0025(3) 0.0019(3) 0.0015(3)
Gd2 0.0327(3) 0.0269(3) 0.0501(4) -0.0068(3) 0.0032(3) 0.0014(3)
Gd3 0.0284(3) 0.0305(3) 0.0366(4) -0.0020(3) -0.0017(3) 0.0003(3)
C1 0.040(7) 0.032(7) 0.073(11) -0.019(7) 0.012(7) -0.017(6)
C2 0.031(7) 0.055(9) 0.100(15) -0.030(9) 0.009(8) -0.013(7)
C3 0.031(7) 0.052(9) 0.130(16) 0.012(10) 0.013(10) -0.008(7)
C4 0.045(9) 0.080(12) 0.077(13) -0.005(10) 0.010(8) 0.010(9)
C5 0.024(7) 0.048(8) 0.092(14) -0.007(8) -0.021(8) 0.001(7)
C6 0.041(8) 0.055(9) 0.054(10) 0.004(8) -0.009(7) 0.005(7)
C7 0.042(8) 0.053(9) 0.032(9) -0.004(7) -0.009(7) 0.012(7)
C8 0.039(7) 0.059(8) 0.018(8) 0.002(6) 0.002(6) 0.008(7)
C9 0.050(8) 0.039(7) 0.068(11) 0.005(8) 0.004(9) 0.007(6)
C10 0.067(9) 0.031(7) 0.054(10) 0.006(7) 0.008(9) 0.014(7)
C11 0.048(8) 0.055(9) 0.095(14) -0.003(10) 0.009(9) -0.008(7)
C12 0.039(8) 0.054(9) 0.087(15) 0.004(8) 0.008(7) 0.002(7)
C13 0.034(8) 0.054(9) 0.076(12) -0.015(8) 0.023(7) -0.004(7)
C14 0.031(7) 0.069(10) 0.089(13) -0.018(9) -0.007(8) 0.020(7)
C15 0.038(8) 0.075(11) 0.087(14) 0.001(10) -0.016(9) 0.018(8)
C16 0.054(10) 0.062(10) 0.077(13) 0.019(9) -0.004(9) 0.009(8)
C17 0.046(8) 0.071(10) 0.046(10) 0.014(8) -0.006(7) 0.001(8)
C18 0.053(8) 0.065(9) 0.016(8) 0.002(7) -0.010(7) 0.001(7)
C19 0.058(10) 0.070(11) 0.059(12) -0.018(8) -0.022(8) 0.010(8)
C20 0.042(8) 0.061(10) 0.059(11) -0.024(8) 0.001(7) -0.012(8)
N1 0.031(6) 0.027(6) 0.041(7) 0.008(5) -0.010(5) 0.009(5)
N2 0.024(5) 0.039(6) 0.056(8) -0.008(5) 0.007(5) -0.004(5)
N3 0.037(6) 0.056(7) 0.066(10) -0.014(7) -0.007(7) 0.007(6)
N4 0.027(6) 0.045(6) 0.044(8) -0.006(5) -0.007(5) 0.004(5)
N5 0.087(11) 0.044(8) 0.115(14) 0.029(9) -0.005(11) 0.016(8)
N6 0.055(8) 0.051(8) 0.042(8) -0.018(7) 0.001(6) -0.014(6)
N7 0.099(4) 0.090(4) 0.088(4) 0.000(3) 0.003(3) -0.009(3)
N8 0.055(8) 0.059(8) 0.037(8) 0.001(7) -0.011(7) -0.008(7)
O1 0.033(4) 0.025(4) 0.035(5) 0.004(4) -0.010(4) 0.001(4)
O2 0.023(4) 0.030(4) 0.032(5) -0.004(4) -0.004(4) 0.003(3)
O3 0.030(4) 0.039(5) 0.060(7) -0.007(4) 0.003(4) -0.002(4)
O4 0.032(4) 0.037(5) 0.077(7) -0.020(5) 0.009(5) -0.004(4)
O5 0.033(5) 0.062(7) 0.071(8) -0.024(6) 0.008(5) 0.000(5)
O6 0.048(5) 0.028(4) 0.055(7) 0.003(4) 0.006(5) -0.002(4)
O7 0.036(5) 0.038(5) 0.038(6) -0.009(4) -0.001(4) 0.005(4)
O8 0.037(5) 0.041(5) 0.079(8) -0.003(6) -0.005(5) 0.000(4)
O9 0.073(8) 0.058(7) 0.164(15) 0.033(8) 0.046(8) 0.024(6)
O10 0.088(8) 0.047(6) 0.105(10) 0.023(7) 0.030(8) 0.004(6)
O11 0.155(13) 0.068(8) 0.26(2) 0.087(11) 0.035(12) 0.042(8)
O12 0.100(8) 0.065(7) 0.062(8) -0.015(6) 0.014(6) -0.038(6)
O13 0.091(8) 0.070(7) 0.076(9) -0.026(7) 0.017(7) -0.032(6)
O14 0.057(6) 0.099(8) 0.063(7) -0.041(7) 0.015(6) -0.025(6)
O15 0.062(6) 0.038(5) 0.043(6) -0.002(4) 0.004(5) -0.006(4)
O16 0.073(7) 0.045(5) 0.044(7) 0.002(5) 0.005(5) -0.019(5)
O17 0.101(4) 0.093(4) 0.092(4) -0.001(2) 0.002(2) -0.008(2)
O18 0.051(6) 0.064(7) 0.045(7) 0.004(5) -0.005(5) -0.001(5)
O19 0.070(7) 0.067(8) 0.051(8) 0.002(6) 0.003(6) 0.002(6)
O20 0.095(9) 0.083(8) 0.070(8) 0.035(7) 0.016(7) -0.020(7)
C21A 0.119(13) 0.121(12) 0.120(14) -0.008(13) -0.001(13) 0.000(12)
C21B 0.108(14) 0.109(13) 0.113(15) -0.006(13) 0.006(13) 0.003(13)
O21A 0.105(11) 0.100(10) 0.118(13) -0.017(11) -0.017(10) 0.013(9)
C22A 0.113(9) 0.111(9) 0.119(10) -0.010(8) -0.008(8) 0.012(8)
O21B 0.108(13) 0.107(12) 0.125(14) -0.008(13) -0.009(12) 0.007(11)
C22B 0.110(9) 0.111(9) 0.118(10) -0.008(8) -0.003(9) 0.009(8)

loop_
_atom_type_symbol
_atom_type_description
_atom_type_scat_dispersion_real
_atom_type_scat_dispersion_imag
_atom_type_scat_source
C C 0.0033 0.0016 'International Tables Vol C Tables 4.2.6.8 and 6.1.1.4'
H H 0.0000 0.0000 'International Tables Vol C Tables 4.2.6.8 and 6.1.1.4'
Gd Gd -0.1653 3.9035 'International Tables Vol C Tables 4.2.6.8 and 6.1.1.4'
N N 0.0061 0.0033 'International Tables Vol C Tables 4.2.6.8 and 6.1.1.4'
O O 0.0106 0.0060 'International Tables Vol C Tables 4.2.6.8 and 6.1.1.4'

loop_
_geom_angle_atom_site_label_1
_geom_angle_atom_site_label_2
_geom_angle_atom_site_label_3
_geom_angle
Gd2 Gd1 Gd3 56.832(15)
N1 Gd1 Gd2 102.2(2)
N1 Gd1 Gd3 92.1(2)
N1 Gd1 N2 68.4(3)
N1 Gd1 N7 151.5(4)
N2 Gd1 Gd2 104.1(2)
N2 Gd1 Gd3 150.3(2)
N2 Gd1 N7 99.7(4)
N7 Gd1 Gd2 105.9(3)
N7 Gd1 Gd3 107.2(3)
O1 Gd1 Gd2 42.08(17)
O1 Gd1 Gd3 38.24(16)
O1 Gd1 N1 126.4(3)
O1 Gd1 N2 141.4(3)
O1 Gd1 N7 79.4(3)
O1 Gd1 O5 142.9(3)
O1 Gd1 O15 75.7(3)
O1 Gd1 O16 82.3(3)
O2 Gd1 Gd2 43.76(15)
O2 Gd1 Gd3 36.07(16)
O2 Gd1 N1 68.5(3)
O2 Gd1 N2 114.3(3)
O2 Gd1 N7 137.9(3)
O2 Gd1 O1 58.6(2)
O2 Gd1 O5 153.1(3)
O2 Gd1 O15 127.2(3)
O2 Gd1 O16 134.9(3)
O3 Gd1 Gd2 38.29(17)
O3 Gd1 Gd3 94.60(17)
O3 Gd1 N1 96.4(3)
O3 Gd1 N2 67.0(3)
O3 Gd1 N7 102.7(4)
O3 Gd1 O1 75.6(2)
O3 Gd1 O2 71.2(2)
O3 Gd1 O5 122.8(3)
O3 Gd1 O6 156.5(3)
O3 Gd1 O15 123.7(3)
O3 Gd1 O16 78.3(3)
O5 Gd1 Gd2 159.4(2)
O5 Gd1 Gd3 142.6(2)
O5 Gd1 N1 86.2(3)
O5 Gd1 N2 61.1(3)
O5 Gd1 N7 65.7(4)
O5 Gd1 O15 67.4(3)
O6 Gd1 Gd2 124.80(19)
O6 Gd1 Gd3 68.88(19)
O6 Gd1 N1 68.8(3)
O6 Gd1 N2 119.8(3)
O6 Gd1 N7 98.3(4)
O6 Gd1 O1 98.2(2)
O6 Gd1 O2 86.2(3)
O6 Gd1 O5 75.7(3)
O6 Gd1 O15 74.9(3)
O6 Gd1 O16 123.8(3)
O15 Gd1 Gd2 113.44(19)
O15 Gd1 Gd3 91.43(19)
O15 Gd1 N1 139.3(3)
O15 Gd1 N2 118.0(3)
O15 Gd1 N7 24.6(3)
O16 Gd1 Gd2 92.4(2)
O16 Gd1 Gd3 118.7(2)
O16 Gd1 N1 149.0(3)
O16 Gd1 N2 81.6(3)
O16 Gd1 N7 26.1(3)
O16 Gd1 O5 72.0(3)
O16 Gd1 O15 50.6(3)
Gd1 Gd2 Gd3 67.120(16)
N5 Gd2 Gd1 122.7(3)
N5 Gd2 Gd3 120.1(3)
N5 Gd2 N6 90.8(4)
N6 Gd2 Gd1 129.9(2)
N6 Gd2 Gd3 130.2(2)
O1 Gd2 Gd1 44.37(16)
O1 Gd2 Gd3 44.47(17)
O1 Gd2 N5 97.7(4)
O1 Gd2 N6 171.5(3)
O1 Gd2 O2 59.7(2)
O1 Gd2 O9 103.7(4)
O1 Gd2 O10 88.6(3)
O1 Gd2 O12 149.5(3)
O1 Gd2 O13 157.4(3)
O2 Gd2 Gd1 43.19(17)
O2 Gd2 Gd3 42.82(15)
O2 Gd2 N5 157.2(4)
O2 Gd2 N6 111.9(3)
O2 Gd2 O9 150.5(3)
O2 Gd2 O10 141.8(3)
O2 Gd2 O12 95.2(3)
O2 Gd2 O13 124.5(3)
O3 Gd2 Gd1 39.92(19)
O3 Gd2 Gd3 106.42(19)
O3 Gd2 N5 108.0(4)
O3 Gd2 N6 98.3(3)
O3 Gd2 O1 79.1(3)
O3 Gd2 O2 72.0(2)
O3 Gd2 O4 144.0(3)
O3 Gd2 O9 132.2(3)
O3 Gd2 O10 82.3(3)
O3 Gd2 O12 111.3(3)
O3 Gd2 O13 81.6(3)
O4 Gd2 Gd1 105.89(19)
O4 Gd2 Gd3 38.88(19)
O4 Gd2 N5 101.2(4)
O4 Gd2 N6 101.9(3)
O4 Gd2 O1 76.6(3)
O4 Gd2 O2 72.9(2)
O4 Gd2 O9 79.6(3)
O4 Gd2 O10 122.8(4)
O4 Gd2 O12 79.6(3)
O4 Gd2 O13 125.9(3)
O9 Gd2 Gd1 141.3(3)
O9 Gd2 Gd3 107.8(3)
O9 Gd2 N5 24.5(3)
O9 Gd2 N6 84.0(4)
O9 Gd2 O10 50.5(3)
O9 Gd2 O13 80.8(4)
O10 Gd2 Gd1 99.7(2)
O10 Gd2 Gd3 126.2(3)
O10 Gd2 N5 26.1(3)
O10 Gd2 N6 99.1(4)
O10 Gd2 O13 77.2(4)
O12 Gd2 Gd1 128.3(3)
O12 Gd2 Gd3 105.6(2)
O12 Gd2 N5 105.5(4)
O12 Gd2 N6 24.7(3)
O12 Gd2 O9 90.3(4)
O12 Gd2 O10 120.6(4)
O12 Gd2 O13 50.6(3)
O13 Gd2 Gd1 120.4(2)
O13 Gd2 Gd3 155.6(3)
O13 Gd2 N5 77.2(4)
O13 Gd2 N6 26.0(3)
Gd2 Gd3 Gd1 56.048(14)
N3 Gd3 Gd1 148.2(2)
N3 Gd3 Gd2 100.5(2)
N4 Gd3 Gd1 93.3(2)
N4 Gd3 Gd2 100.2(2)
N4 Gd3 N3 68.2(4)
O1 Gd3 Gd1 37.74(15)
O1 Gd3 Gd2 41.59(17)
O1 Gd3 N3 110.6(3)
O1 Gd3 N4 68.3(3)
O1 Gd3 O19 138.7(3)
O2 Gd3 Gd1 35.94(17)
O2 Gd3 Gd2 43.21(15)
O2 Gd3 N3 139.4(3)
O2 Gd3 N4 125.4(3)
O2 Gd3 O1 58.2(2)
O2 Gd3 O8 146.3(3)
O2 Gd3 O18 77.7(3)
O2 Gd3 O19 85.6(3)
O4 Gd3 Gd1 93.80(18)
O4 Gd3 Gd2 37.85(18)
O4 Gd3 N3 67.1(3)
O4 Gd3 N4 102.7(3)
O4 Gd3 O1 73.1(3)
O4 Gd3 O2 72.4(2)
O4 Gd3 O7 158.6(3)
O4 Gd3 O8 121.2(3)
O4 Gd3 O18 120.2(3)
O4 Gd3 O19 77.8(3)
O7 Gd3 Gd1 68.78(19)
O7 Gd3 Gd2 122.84(19)
O7 Gd3 N3 121.8(3)
O7 Gd3 N4 67.4(3)
O7 Gd3 O1 85.5(3)
O7 Gd3 O2 97.4(2)
O7 Gd3 O8 77.8(3)
O7 Gd3 O18 73.9(3)
O7 Gd3 O19 121.0(3)
O8 Gd3 Gd1 144.68(18)
O8 Gd3 Gd2 159.05(19)
O8 Gd3 N3 61.8(3)
O8 Gd3 N4 84.0(3)
O8 Gd3 O1 151.6(3)
O8 Gd3 O18 68.8(3)
O8 Gd3 O19 69.5(3)
O18 Gd3 Gd1 90.6(2)
O18 Gd3 Gd2 117.4(2)
O18 Gd3 N3 120.8(3)
O18 Gd3 N4 136.6(3)
O18 Gd3 O1 128.2(3)
O18 Gd3 O19 49.1(3)
O19 Gd3 Gd1 118.6(2)
O19 Gd3 Gd2 98.8(2)
O19 Gd3 N3 83.3(4)
O19 Gd3 N4 148.1(3)
O3 C1 C2 108.8(10)
N2 C2 C1 111.3(11)
N2 C3 C4 112.1(11)
O5 C4 C3 108.0(11)
N2 C5 C6 111.1(10)
N1 C6 C5 114.2(11)
N1 C7 C8 112.0(10)
O2 C8 C7 110.6(10)
N1 C9 C10 112.1(9)
O6 C10 C9 111.0(10)
O8 C11 C12 107.4(10)
N3 C12 C11 112.3(11)
O4 C13 C14 108.7(11)
N3 C14 C13 112.1(11)
N3 C15 C16 113.5(12)
C15 C16 N4 111.9(11)
C18 C17 N4 112.2(11)
O1 C18 C17 111.4(11)
N4 C19 C20 111.9(10)
O7 C20 C19 110.0(10)
C6 N1 Gd1 112.8(7)
C6 N1 C7 109.6(10)
C6 N1 C9 109.6(9)
C7 N1 Gd1 111.4(6)
C7 N1 C9 108.6(9)
C9 N1 Gd1 104.6(8)
C2 N2 Gd1 109.2(6)
C2 N2 C5 111.2(11)
C3 N2 Gd1 107.7(8)
C3 N2 C2 108.1(10)
C3 N2 C5 111.0(10)
C5 N2 Gd1 109.6(6)
C12 N3 Gd3 105.7(7)
C14 N3 Gd3 107.9(7)
C14 N3 C12 110.4(11)
C14 N3 C15 111.2(11)
C15 N3 Gd3 110.1(8)
C15 N3 C12 111.3(11)
C16 N4 Gd3 113.1(8)
C17 N4 Gd3 111.4(7)
C17 N4 C16 105.8(10)
C19 N4 Gd3 106.6(8)
C19 N4 C16 111.8(10)
C19 N4 C17 108.1(11)
O9 N5 Gd2 57.1(7)
O9 N5 O10 115.4(12)
O10 N5 Gd2 58.4(7)
O11 N5 Gd2 178.3(13)
O11 N5 O9 124.7(15)
O11 N5 O10 119.9(16)
O12 N6 Gd2 56.3(7)
O12 N6 O13 115.2(12)
O13 N6 Gd2 59.0(7)
O14 N6 Gd2 175.8(10)
O14 N6 O12 122.7(13)
O14 N6 O13 122.2(12)
O15 N7 Gd1 62.6(9)
O15 N7 O16 121.0(16)
O15 N7 O17 120.8(16)
O16 N7 Gd1 58.8(8)
O17 N7 Gd1 176.6(13)
O17 N7 O16 117.9(16)
O19 N8 O18 113.8(12)
O20 N8 O18 122.7(13)
O20 N8 O19 123.1(14)
Gd1 O1 Gd3 104.0(2)
Gd2 O1 Gd1 93.5(2)
Gd2 O1 Gd3 93.9(3)
C18 O1 Gd1 129.6(7)
C18 O1 Gd2 113.7(7)
C18 O1 Gd3 114.8(7)
Gd1 O2 Gd2 93.1(2)
Gd1 O2 Gd3 108.0(3)
Gd3 O2 Gd2 94.0(2)
C8 O2 Gd1 114.9(6)
C8 O2 Gd2 111.5(6)
C8 O2 Gd3 127.7(6)
Gd2 O3 Gd1 101.8(3)
C1 O3 Gd1 119.1(7)
C1 O3 Gd2 137.2(7)
Gd2 O4 Gd3 103.3(3)
C13 O4 Gd2 134.4(7)
C13 O4 Gd3 122.0(7)
C4 O5 Gd1 124.9(8)
C10 O6 Gd1 123.1(8)
C20 O7 Gd3 124.8(7)
C11 O8 Gd3 126.8(7)
N5 O9 Gd2 98.5(8)
N5 O10 Gd2 95.5(8)
N6 O12 Gd2 99.0(8)
N6 O13 Gd2 94.9(7)
N7 O15 Gd1 92.8(9)
N7 O16 Gd1 95.1(9)
N8 O18 Gd3 100.4(8)
N8 O19 Gd3 96.4(8)
O21A C22A C21A 127.9(13)
O21B C22B C21B 127.3(14)

loop_
_geom_bond_atom_site_label_1
_geom_bond_atom_site_label_2
_geom_bond_distance
Gd1 Gd2 3.5373(8)
Gd1 Gd3 3.9289(7)
Gd1 N1 2.590(9)
Gd1 N2 2.671(9)
Gd1 N7 2.897(17)
Gd1 O1 2.479(7)
Gd1 O2 2.425(7)
Gd1 O3 2.319(8)
Gd1 O5 2.540(8)
Gd1 O6 2.340(8)
Gd1 O15 2.575(9)
Gd1 O16 2.488(9)
Gd2 Gd3 3.5696(8)
Gd2 N5 2.897(13)
Gd2 N6 2.913(12)
Gd2 O1 2.375(7)
Gd2 O2 2.450(6)
Gd2 O3 2.239(7)
Gd2 O4 2.250(7)
Gd2 O9 2.458(10)
Gd2 O10 2.479(10)
Gd2 O12 2.454(10)
Gd2 O13 2.507(10)
Gd3 N3 2.698(9)
Gd3 N4 2.596(10)
Gd3 O1 2.506(7)
Gd3 O2 2.432(6)
Gd3 O4 2.302(7)
Gd3 O7 2.319(8)
Gd3 O8 2.491(7)
Gd3 O18 2.505(9)
Gd3 O19 2.595(10)
C1 C2 1.509(16)
C1 O3 1.403(11)
C2 N2 1.473(14)
C3 C4 1.539(18)
C3 N2 1.440(16)
C4 O5 1.409(14)
C5 C6 1.515(17)
C5 N2 1.493(14)
C6 N1 1.458(14)
C7 C8 1.493(14)
C7 N1 1.469(14)
C8 O2 1.445(12)
C9 C10 1.516(17)
C9 N1 1.509(14)
C10 O6 1.410(13)
C11 C12 1.524(16)
C11 O8 1.426(12)
C12 N3 1.496(15)
C13 C14 1.537(17)
C13 O4 1.383(12)
C14 N3 1.452(15)
C15 C16 1.503(18)
C15 N3 1.486(18)
C16 N4 1.516(15)
C17 C18 1.496(16)
C17 N4 1.500(15)
C18 O1 1.434(13)
C19 C20 1.568(17)
C19 N4 1.443(15)
C20 O7 1.417(13)
N5 O9 1.213(15)
N5 O10 1.280(14)
N5 O11 1.203(14)
N6 O12 1.231(12)
N6 O13 1.283(14)
N6 O14 1.217(13)
N7 O15 1.208(15)
N7 O16 1.280(16)
N7 O17 1.224(16)
N8 O18 1.272(14)
N8 O19 1.258(13)
N8 O20 1.195(13)
C21A C22A 1.505(10)
C21B C22B 1.509(10)
O21A C22A 1.357(9)
O21B C22B 1.358(10)
